data_7241665
loop_
_publ_author_name
'Awatani, Ayano'
'Suzuki, Masaaki'

_publ_section_title
;
 Circular linkage of intramolecular multi-hydrogen bonding frameworks
 through nucleophilic substitutions of \b-dicarbonyls onto cyanuric
 chloride and subsequent tautomerisation
;
_journal_issue 64
_journal_name_full 'RSC Advances'
_journal_page_first 39033
_journal_page_last 39036
_journal_paper_doi 10.1039/D0RA07677E
_journal_volume 10
_journal_year 2020
_chemical_formula_moiety 'C27 H33 N3 O6, C H2 Cl2'
_chemical_formula_sum 'C28 H35 Cl2 N3 O6'
_chemical_formula_weight 580.49
_space_group_crystal_system triclinic
_space_group_IT_number 2
_space_group_name_Hall '-P 1'
_space_group_name_H-M_alt 'P -1'
_atom_sites_solution_hydrogens geom
_audit_creation_method SHELXL-2014/7
_audit_update_record
;
2020-07-07 deposited with the CCDC.	2020-10-14 downloaded from the CCDC.
;
_cell_angle_alpha 73.166(14)
_cell_angle_beta 87.132(18)
_cell_angle_gamma 65.188(16)
_cell_formula_units_Z 2
_cell_length_a 11.2710(11)
_cell_length_b 11.3037(2)
_cell_length_c 12.5205(8)
_cell_measurement_reflns_used 1365
_cell_measurement_temperature 93(2)
_cell_measurement_theta_max 72.9
_cell_measurement_theta_min 30.8
_cell_volume 1381.2(3)
_computing_structure_refinement 'SHELXL-2014/7 (Sheldrick, 2014)'
_diffrn_ambient_temperature 93(2)
_diffrn_detector_area_resol_mean 5.8140
_diffrn_measured_fraction_theta_full 0.968
_diffrn_measured_fraction_theta_max 0.968
_diffrn_measurement_device_type 'Rigaku XtaLAB P200'
_diffrn_measurement_method \w
_diffrn_radiation_type CuK\a
_diffrn_radiation_wavelength 1.54187
_diffrn_reflns_av_R_equivalents 0.0309
_diffrn_reflns_av_unetI/netI 0.0212
_diffrn_reflns_Laue_measured_fraction_full 0.968
_diffrn_reflns_Laue_measured_fraction_max 0.968
_diffrn_reflns_limit_h_max 13
_diffrn_reflns_limit_h_min -13
_diffrn_reflns_limit_k_max 13
_diffrn_reflns_limit_k_min -13
_diffrn_reflns_limit_l_max 14
_diffrn_reflns_limit_l_min -14
_diffrn_reflns_number 17867
_diffrn_reflns_point_group_measured_fraction_full 0.968
_diffrn_reflns_point_group_measured_fraction_max 0.968
_diffrn_reflns_theta_full 65.998
_diffrn_reflns_theta_max 65.998
_diffrn_reflns_theta_min 3.701
_exptl_absorpt_coefficient_mu 2.514
_exptl_absorpt_correction_type multi-scan
_exptl_absorpt_process_details 'REQAB (Rigaku, 1998)'
_exptl_crystal_colour colorless
_exptl_crystal_density_diffrn 1.396
_exptl_crystal_description prism
_exptl_crystal_F_000 612
_exptl_crystal_size_max 0.240
_exptl_crystal_size_mid 0.160
_exptl_crystal_size_min 0.040
_exptl_transmission_factor_max 0.904
_exptl_transmission_factor_min 0.648
_refine_diff_density_max 1.097
_refine_diff_density_min -0.651
_refine_diff_density_rms 0.080
_refine_ls_extinction_method none
_refine_ls_goodness_of_fit_ref 1.097
_refine_ls_hydrogen_treatment constr
_refine_ls_matrix_type full
_refine_ls_number_parameters 358
_refine_ls_number_reflns 4675
_refine_ls_number_restraints 0
_refine_ls_restrained_S_all 1.097
_refine_ls_R_factor_all 0.0553
_refine_ls_R_factor_gt 0.0530
_refine_ls_shift/su_max 0.000
_refine_ls_shift/su_mean 0.000
_refine_ls_structure_factor_coef Fsqd
_refine_ls_weighting_details 'w=1/[\s^2^(Fo^2^)+(0.1133P)^2^+0.8157P] where P=(Fo^2^+2Fc^2^)/3'
_refine_ls_weighting_scheme calc
_refine_ls_wR_factor_gt 0.1671
_refine_ls_wR_factor_ref 0.1694
_reflns_Friedel_coverage 0.000
_reflns_number_gt 4249
_reflns_number_total 4675
_reflns_threshold_expression 'I > 2\s(I)'
_cod_data_source_file d0ra07677e2.cif
_cod_data_source_block 91218su
_cod_database_code 7241665
_shelx_shelxl_version_number 2014/7
_shelx_space_group_comment
;
The symmetry employed for this shelxl refinement is uniquely defined
by the following loop, which should always be used as a source of
symmetry information in preference to the above space-group names.
They are only intended as comments.
;
_shelx_estimated_absorpt_t_min 0.584
_shelx_estimated_absorpt_t_max 0.906

loop_
_space_group_symop_operation_xyz
'x, y, z'
'-x, -y, -z'

loop_
_atom_site_label
_atom_site_type_symbol
_atom_site_fract_x
_atom_site_fract_y
_atom_site_fract_z
_atom_site_U_iso_or_equiv
_atom_site_adp_type
_atom_site_occupancy
_atom_site_site_symmetry_order
_atom_site_calc_flag
_atom_site_refinement_flags_posn
_atom_site_refinement_flags_adp
_atom_site_refinement_flags_occupancy
_atom_site_disorder_assembly
_atom_site_disorder_group
C1 C 0.23791(19) 0.0358(2) 0.58138(17) 0.0137(4) Uani 1 1 d . . . . .
C2 C 0.19924(19) 0.1677(2) 0.60112(17) 0.0141(4) Uani 1 1 d . . . . .
C3 C 0.2695(2) 0.1765(2) 0.69559(18) 0.0182(5) Uani 1 1 d . . . . .
H1 H 0.2171 0.1728 0.7613 0.022 Uiso 1 1 calc R U . . .
H2 H 0.2729 0.2664 0.6731 0.022 Uiso 1 1 calc R U . . .
C4 C 0.4091(2) 0.0656(2) 0.73155(17) 0.0169(5) Uani 1 1 d . . . . .
C5 C 0.4022(2) -0.0713(2) 0.75314(17) 0.0169(5) Uani 1 1 d . . . . .
H3 H 0.4923 -0.1449 0.7722 0.020 Uiso 1 1 calc R U . . .
H4 H 0.3517 -0.0845 0.8190 0.020 Uiso 1 1 calc R U . . .
C6 C 0.34058(19) -0.0861(2) 0.65675(17) 0.0144(4) Uani 1 1 d . . . . .
C7 C 0.5015(2) 0.0823(3) 0.6409(2) 0.0246(5) Uani 1 1 d . . . . .
H13 H 0.5900 0.0097 0.6656 0.037 Uiso 1 1 calc R U . . .
H14 H 0.5035 0.1713 0.6272 0.037 Uiso 1 1 calc R U . . .
H15 H 0.4704 0.0767 0.5716 0.037 Uiso 1 1 calc R U . . .
C8 C 0.4581(2) 0.0735(2) 0.8396(2) 0.0250(5) Uani 1 1 d . . . . .
H16 H 0.5479 0.0031 0.8624 0.038 Uiso 1 1 calc R U . . .
H17 H 0.4009 0.0590 0.8987 0.038 Uiso 1 1 calc R U . . .
H18 H 0.4570 0.1637 0.8271 0.038 Uiso 1 1 calc R U . . .
C9 C 0.1704(2) -0.2408(2) 0.38185(17) 0.0134(4) Uani 1 1 d . . . . .
C10 C 0.2693(2) -0.3653(2) 0.46003(16) 0.0153(4) Uani 1 1 d . . . . .
C11 C 0.2877(2) -0.5018(2) 0.45010(17) 0.0173(5) Uani 1 1 d . . . . .
H5 H 0.2250 -0.5307 0.4959 0.021 Uiso 1 1 calc R U . . .
H6 H 0.3774 -0.5701 0.4813 0.021 Uiso 1 1 calc R U . . .
C12 C 0.2678(2) -0.5012(2) 0.32978(17) 0.0144(4) Uani 1 1 d . . . . .
C13 C 0.1293(2) -0.3924(2) 0.28467(18) 0.0165(5) Uani 1 1 d . . . . .
H7 H 0.1160 -0.3849 0.2050 0.020 Uiso 1 1 calc R U . . .
H8 H 0.0654 -0.4233 0.3260 0.020 Uiso 1 1 calc R U . . .
C14 C 0.10014(19) -0.2528(2) 0.29333(16) 0.0136(4) Uani 1 1 d . . . . .
C15 C 0.3718(2) -0.4702(2) 0.25985(18) 0.0197(5) Uani 1 1 d . . . . .
H19 H 0.3541 -0.4624 0.1817 0.030 Uiso 1 1 calc R U . . .
H20 H 0.4586 -0.5442 0.2886 0.030 Uiso 1 1 calc R U . . .
H21 H 0.3694 -0.3841 0.2643 0.030 Uiso 1 1 calc R U . . .
C16 C 0.2779(2) -0.6403(2) 0.32873(18) 0.0192(5) Uani 1 1 d . . . . .
H22 H 0.2089 -0.6588 0.3710 0.029 Uiso 1 1 calc R U . . .
H23 H 0.3639 -0.7115 0.3633 0.029 Uiso 1 1 calc R U . . .
H24 H 0.2674 -0.6395 0.2513 0.029 Uiso 1 1 calc R U . . .
C17 C -0.09137(19) 0.2453(2) 0.26952(16) 0.0128(4) Uani 1 1 d . . . . .
C18 C -0.16319(19) 0.2325(2) 0.18262(17) 0.0141(4) Uani 1 1 d . . . . .
C19 C -0.2792(2) 0.3571(2) 0.11563(18) 0.0180(5) Uani 1 1 d . . . . .
H9 H -0.3591 0.3627 0.1546 0.022 Uiso 1 1 calc R U . . .
H10 H -0.2905 0.3460 0.0417 0.022 Uiso 1 1 calc R U . . .
C20 C -0.26699(19) 0.4912(2) 0.09729(17) 0.0142(4) Uani 1 1 d . . . . .
C21 C -0.2434(2) 0.5010(2) 0.21266(18) 0.0188(5) Uani 1 1 d . . . . .
H11 H -0.2297 0.5844 0.2029 0.023 Uiso 1 1 calc R U . . .
H12 H -0.3233 0.5114 0.2530 0.023 Uiso 1 1 calc R U . . .
C22 C -0.1272(2) 0.3795(2) 0.28479(17) 0.0158(4) Uani 1 1 d . . . . .
C23 C -0.1534(2) 0.4927(2) 0.02651(19) 0.0237(5) Uani 1 1 d . . . . .
H25 H -0.1453 0.5781 0.0171 0.036 Uiso 1 1 calc R U . . .
H26 H -0.1699 0.4857 -0.0470 0.036 Uiso 1 1 calc R U . . .
H27 H -0.0719 0.4153 0.0640 0.036 Uiso 1 1 calc R U . . .
C24 C -0.3945(2) 0.6114(2) 0.03782(18) 0.0191(5) Uani 1 1 d . . . . .
H28 H -0.4676 0.6113 0.0836 0.029 Uiso 1 1 calc R U . . .
H29 H -0.4110 0.6028 -0.0351 0.029 Uiso 1 1 calc R U . . .
H30 H -0.3865 0.6972 0.0268 0.029 Uiso 1 1 calc R U . . .
C25 C 0.17418(19) 0.0245(2) 0.49424(16) 0.0121(4) Uani 1 1 d . . . . .
C26 C 0.14162(19) -0.1137(2) 0.39421(16) 0.0123(4) Uani 1 1 d . . . . .
C27 C 0.01040(19) 0.1292(2) 0.33862(16) 0.0121(4) Uani 1 1 d . . . . .
N1 N 0.20451(16) -0.09777(17) 0.47628(14) 0.0125(4) Uani 1 1 d . . . . .
H31 H 0.2681 -0.1707 0.5199 0.015 Uiso 1 1 calc R U . . .
N2 N 0.04650(16) 0.00316(17) 0.32640(14) 0.0123(4) Uani 1 1 d . . . . .
H32 H 0.0061 -0.0035 0.2715 0.015 Uiso 1 1 calc R U . . .
N3 N 0.07677(16) 0.13586(17) 0.42326(14) 0.0124(4) Uani 1 1 d . . . . .
H33 H 0.0557 0.2162 0.4327 0.015 Uiso 1 1 calc R U . . .
O1 O 0.10863(14) 0.27311(15) 0.54385(12) 0.0180(3) Uani 1 1 d . . . . .
O2 O 0.37673(14) -0.20034(15) 0.64482(12) 0.0197(4) Uani 1 1 d . . . . .
O3 O 0.33485(15) -0.36094(15) 0.53284(12) 0.0213(4) Uani 1 1 d . . . . .
O4 O 0.01599(14) -0.15238(15) 0.22577(12) 0.0168(3) Uani 1 1 d . . . . .
O5 O -0.13440(14) 0.12346(14) 0.16315(12) 0.0179(3) Uani 1 1 d . . . . .
O6 O -0.06860(15) 0.39734(15) 0.35437(13) 0.0216(4) Uani 1 1 d . . . . .
C28 C -0.1384(2) 0.9757(3) -0.0262(2) 0.0297(6) Uani 1 1 d . . . . .
H34 H -0.0616 0.9839 -0.0637 0.036 Uiso 1 1 calc R U . . .
H35 H -0.1204 0.9553 0.0553 0.036 Uiso 1 1 calc R U . . .
Cl1 Cl -0.27768(6) 1.13124(6) -0.07525(5) 0.0345(2) Uani 1 1 d . . . . .
Cl2 Cl -0.16018(7) 0.84111(7) -0.05179(8) 0.0533(3) Uani 1 1 d . . . . .

loop_
_atom_site_aniso_label
_atom_site_aniso_U_11
_atom_site_aniso_U_22
_atom_site_aniso_U_33
_atom_site_aniso_U_23
_atom_site_aniso_U_13
_atom_site_aniso_U_12
C1 0.0134(9) 0.0135(10) 0.0127(10) -0.0021(8) 0.0007(8) -0.0054(8)
C2 0.0147(10) 0.0147(11) 0.0139(10) -0.0044(8) 0.0034(8) -0.0073(9)
C3 0.0187(11) 0.0165(11) 0.0185(11) -0.0073(9) -0.0020(8) -0.0050(9)
C4 0.0169(10) 0.0162(11) 0.0181(10) -0.0052(8) -0.0013(8) -0.0072(9)
C5 0.0185(10) 0.0150(11) 0.0151(10) -0.0013(8) -0.0039(8) -0.0065(9)
C6 0.0134(9) 0.0149(11) 0.0135(10) -0.0006(8) 0.0001(8) -0.0071(8)
C7 0.0223(11) 0.0294(13) 0.0262(12) -0.0075(10) 0.0046(9) -0.0155(10)
C8 0.0245(11) 0.0245(12) 0.0249(12) -0.0094(10) -0.0067(9) -0.0070(10)
C9 0.0150(10) 0.0101(10) 0.0128(10) -0.0008(8) 0.0002(8) -0.0047(8)
C10 0.0180(10) 0.0111(10) 0.0126(10) -0.0003(8) 0.0006(8) -0.0045(8)
C11 0.0243(11) 0.0100(10) 0.0140(10) 0.0000(8) -0.0025(8) -0.0059(9)
C12 0.0178(10) 0.0087(10) 0.0139(10) -0.0021(8) -0.0001(8) -0.0037(8)
C13 0.0181(10) 0.0125(10) 0.0182(10) -0.0047(8) -0.0022(8) -0.0054(9)
C14 0.0133(9) 0.0139(10) 0.0137(10) -0.0039(8) 0.0030(8) -0.0063(8)
C15 0.0213(11) 0.0135(10) 0.0211(11) -0.0034(8) 0.0041(9) -0.0058(9)
C16 0.0251(11) 0.0100(10) 0.0200(11) -0.0039(8) 0.0009(9) -0.0053(9)
C17 0.0128(9) 0.0105(10) 0.0134(10) -0.0034(8) 0.0012(8) -0.0035(8)
C18 0.0137(9) 0.0130(11) 0.0136(10) -0.0004(8) 0.0006(8) -0.0061(8)
C19 0.0188(10) 0.0107(10) 0.0206(11) -0.0006(8) -0.0065(8) -0.0045(9)
C20 0.0153(10) 0.0092(10) 0.0144(10) -0.0011(8) -0.0014(8) -0.0030(8)
C21 0.0208(11) 0.0118(10) 0.0179(11) -0.0059(9) -0.0031(9) 0.0001(9)
C22 0.0158(10) 0.0126(10) 0.0144(10) -0.0017(8) 0.0000(8) -0.0031(8)
C23 0.0208(11) 0.0168(11) 0.0242(11) 0.0007(9) 0.0049(9) -0.0042(9)
C24 0.0190(11) 0.0124(10) 0.0189(11) -0.0018(9) -0.0030(8) -0.0016(9)
C25 0.0123(9) 0.0115(10) 0.0114(9) -0.0008(8) 0.0027(7) -0.0060(8)
C26 0.0119(9) 0.0134(10) 0.0102(9) -0.0005(8) 0.0015(7) -0.0061(8)
C27 0.0126(9) 0.0119(10) 0.0118(9) -0.0020(8) 0.0026(7) -0.0063(8)
N1 0.0130(8) 0.0099(9) 0.0120(8) 0.0000(7) -0.0018(6) -0.0041(7)
N2 0.0135(8) 0.0101(9) 0.0114(8) -0.0014(7) -0.0021(7) -0.0040(7)
N3 0.0134(8) 0.0086(8) 0.0134(8) -0.0028(7) -0.0008(7) -0.0030(7)
O1 0.0186(7) 0.0123(7) 0.0183(7) -0.0038(6) -0.0028(6) -0.0023(6)
O2 0.0214(8) 0.0126(8) 0.0209(8) -0.0026(6) -0.0066(6) -0.0038(6)
O3 0.0265(8) 0.0133(8) 0.0186(8) -0.0013(6) -0.0093(6) -0.0044(7)
O4 0.0189(7) 0.0115(7) 0.0157(7) -0.0014(6) -0.0045(6) -0.0036(6)
O5 0.0208(8) 0.0111(8) 0.0201(8) -0.0039(6) -0.0053(6) -0.0049(6)
O6 0.0252(8) 0.0139(8) 0.0231(8) -0.0068(6) -0.0079(7) -0.0037(7)
C28 0.0272(12) 0.0238(13) 0.0288(13) -0.0016(10) 0.0026(10) -0.0061(10)
Cl1 0.0348(4) 0.0217(3) 0.0412(4) -0.0040(3) -0.0081(3) -0.0087(3)
Cl2 0.0411(4) 0.0280(4) 0.0960(7) -0.0280(4) 0.0173(4) -0.0145(3)

loop_
_atom_type_symbol
_atom_type_description
_atom_type_scat_dispersion_real
_atom_type_scat_dispersion_imag
_atom_type_scat_source
C C 0.0181 0.0091 'International Tables Vol C Tables 4.2.6.8 and 6.1.1.4'
H H 0.0000 0.0000 'International Tables Vol C Tables 4.2.6.8 and 6.1.1.4'
N N 0.0311 0.0180 'International Tables Vol C Tables 4.2.6.8 and 6.1.1.4'
O O 0.0492 0.0322 'International Tables Vol C Tables 4.2.6.8 and 6.1.1.4'
Cl Cl 0.3639 0.7018 'International Tables Vol C Tables 4.2.6.8 and 6.1.1.4'

loop_
_geom_angle_atom_site_label_1
_geom_angle_atom_site_label_2
_geom_angle_atom_site_label_3
_geom_angle
_geom_angle_site_symmetry_1
_geom_angle_site_symmetry_3
_geom_angle_publ_flag
C25 C1 C2 120.54(18) . . ?
C25 C1 C6 120.09(19) . . ?
C2 C1 C6 119.32(18) . . ?
O1 C2 C1 122.29(18) . . ?
O1 C2 C3 118.42(19) . . ?
C1 C2 C3 119.28(18) . . ?
C2 C3 C4 115.70(18) . . ?
C2 C3 H1 108.4 . . ?
C4 C3 H1 108.4 . . ?
C2 C3 H2 108.4 . . ?
C4 C3 H2 108.4 . . ?
H1 C3 H2 107.4 . . ?
C5 C4 C8 109.44(17) . . ?
C5 C4 C7 110.63(19) . . ?
C8 C4 C7 109.46(18) . . ?
C5 C4 C3 106.89(16) . . ?
C8 C4 C3 109.34(18) . . ?
C7 C4 C3 111.03(18) . . ?
C6 C5 C4 114.89(17) . . ?
C6 C5 H3 108.5 . . ?
C4 C5 H3 108.5 . . ?
C6 C5 H4 108.5 . . ?
C4 C5 H4 108.5 . . ?
H3 C5 H4 107.5 . . ?
O2 C6 C1 122.29(19) . . ?
O2 C6 C5 119.03(18) . . ?
C1 C6 C5 118.67(19) . . ?
C4 C7 H13 109.5 . . ?
C4 C7 H14 109.5 . . ?
H13 C7 H14 109.5 . . ?
C4 C7 H15 109.5 . . ?
H13 C7 H15 109.5 . . ?
H14 C7 H15 109.5 . . ?
C4 C8 H16 109.5 . . ?
C4 C8 H17 109.5 . . ?
H16 C8 H17 109.5 . . ?
C4 C8 H18 109.5 . . ?
H16 C8 H18 109.5 . . ?
H17 C8 H18 109.5 . . ?
C26 C9 C14 120.31(18) . . ?
C26 C9 C10 120.26(18) . . ?
C14 C9 C10 119.41(18) . . ?
O3 C10 C9 122.18(19) . . ?
O3 C10 C11 119.58(18) . . ?
C9 C10 C11 118.23(17) . . ?
C10 C11 C12 113.82(16) . . ?
C10 C11 H5 108.8 . . ?
C12 C11 H5 108.8 . . ?
C10 C11 H6 108.8 . . ?
C12 C11 H6 108.8 . . ?
H5 C11 H6 107.7 . . ?
C15 C12 C13 111.69(16) . . ?
C15 C12 C11 109.95(17) . . ?
C13 C12 C11 106.75(17) . . ?
C15 C12 C16 109.26(17) . . ?
C13 C12 C16 109.01(16) . . ?
C11 C12 C16 110.15(16) . . ?
C14 C13 C12 114.90(17) . . ?
C14 C13 H7 108.5 . . ?
C12 C13 H7 108.5 . . ?
C14 C13 H8 108.5 . . ?
C12 C13 H8 108.5 . . ?
H7 C13 H8 107.5 . . ?
O4 C14 C9 122.32(19) . . ?
O4 C14 C13 118.43(18) . . ?
C9 C14 C13 119.25(17) . . ?
C12 C15 H19 109.5 . . ?
C12 C15 H20 109.5 . . ?
H19 C15 H20 109.5 . . ?
C12 C15 H21 109.5 . . ?
H19 C15 H21 109.5 . . ?
H20 C15 H21 109.5 . . ?
C12 C16 H22 109.5 . . ?
C12 C16 H23 109.5 . . ?
H22 C16 H23 109.5 . . ?
C12 C16 H24 109.5 . . ?
H22 C16 H24 109.5 . . ?
H23 C16 H24 109.5 . . ?
C27 C17 C18 119.99(19) . . ?
C27 C17 C22 120.25(18) . . ?
C18 C17 C22 119.76(17) . . ?
O5 C18 C17 122.66(18) . . ?
O5 C18 C19 118.48(18) . . ?
C17 C18 C19 118.84(18) . . ?
C18 C19 C20 114.18(16) . . ?
C18 C19 H9 108.7 . . ?
C20 C19 H9 108.7 . . ?
C18 C19 H10 108.7 . . ?
C20 C19 H10 108.7 . . ?
H9 C19 H10 107.6 . . ?
C23 C20 C21 110.59(17) . . ?
C23 C20 C19 110.34(18) . . ?
C21 C20 C19 107.02(17) . . ?
C23 C20 C24 109.33(16) . . ?
C21 C20 C24 109.77(17) . . ?
C19 C20 C24 109.76(16) . . ?
C22 C21 C20 114.73(18) . . ?
C22 C21 H11 108.6 . . ?
C20 C21 H11 108.6 . . ?
C22 C21 H12 108.6 . . ?
C20 C21 H12 108.6 . . ?
H11 C21 H12 107.6 . . ?
O6 C22 C17 122.80(18) . . ?
O6 C22 C21 118.82(19) . . ?
C17 C22 C21 118.38(18) . . ?
C20 C23 H25 109.5 . . ?
C20 C23 H26 109.5 . . ?
H25 C23 H26 109.5 . . ?
C20 C23 H27 109.5 . . ?
H25 C23 H27 109.5 . . ?
H26 C23 H27 109.5 . . ?
C20 C24 H28 109.5 . . ?
C20 C24 H29 109.5 . . ?
H28 C24 H29 109.5 . . ?
C20 C24 H30 109.5 . . ?
H28 C24 H30 109.5 . . ?
H29 C24 H30 109.5 . . ?
N1 C25 N3 116.39(17) . . ?
N1 C25 C1 121.97(18) . . ?
N3 C25 C1 121.64(19) . . ?
N2 C26 N1 115.91(18) . . ?
N2 C26 C9 121.81(18) . . ?
N1 C26 C9 122.26(18) . . ?
N2 C27 N3 116.34(17) . . ?
N2 C27 C17 121.75(18) . . ?
N3 C27 C17 121.90(19) . . ?
C25 N1 C26 123.75(17) . . ?
C25 N1 H31 118.1 . . ?
C26 N1 H31 118.1 . . ?
C27 N2 C26 123.97(17) . . ?
C27 N2 H32 118.0 . . ?
C26 N2 H32 118.0 . . ?
C27 N3 C25 123.61(18) . . ?
C27 N3 H33 118.2 . . ?
C25 N3 H33 118.2 . . ?
Cl2 C28 Cl1 111.52(14) . . ?
Cl2 C28 H34 109.3 . . ?
Cl1 C28 H34 109.3 . . ?
Cl2 C28 H35 109.3 . . ?
Cl1 C28 H35 109.3 . . ?
H34 C28 H35 108.0 . . ?

loop_
_geom_bond_atom_site_label_1
_geom_bond_atom_site_label_2
_geom_bond_distance
_geom_bond_site_symmetry_2
_geom_bond_publ_flag
C1 C25 1.400(3) . ?
C1 C2 1.460(3) . ?
C1 C6 1.465(3) . ?
C2 O1 1.238(3) . ?
C2 C3 1.505(3) . ?
C3 C4 1.529(3) . ?
C3 H1 0.9900 . ?
C3 H2 0.9900 . ?
C4 C5 1.526(3) . ?
C4 C8 1.527(3) . ?
C4 C7 1.527(3) . ?
C5 C6 1.505(3) . ?
C5 H3 0.9900 . ?
C5 H4 0.9900 . ?
C6 O2 1.232(3) . ?
C7 H13 0.9800 . ?
C7 H14 0.9800 . ?
C7 H15 0.9800 . ?
C8 H16 0.9800 . ?
C8 H17 0.9800 . ?
C8 H18 0.9800 . ?
C9 C26 1.387(3) . ?
C9 C14 1.463(3) . ?
C9 C10 1.475(3) . ?
C10 O3 1.226(3) . ?
C10 C11 1.510(3) . ?
C11 C12 1.532(3) . ?
C11 H5 0.9900 . ?
C11 H6 0.9900 . ?
C12 C15 1.525(3) . ?
C12 C13 1.531(3) . ?
C12 C16 1.532(3) . ?
C13 C14 1.506(3) . ?
C13 H7 0.9900 . ?
C13 H8 0.9900 . ?
C14 O4 1.235(3) . ?
C15 H19 0.9800 . ?
C15 H20 0.9800 . ?
C15 H21 0.9800 . ?
C16 H22 0.9800 . ?
C16 H23 0.9800 . ?
C16 H24 0.9800 . ?
C17 C27 1.402(3) . ?
C17 C18 1.462(3) . ?
C17 C22 1.466(3) . ?
C18 O5 1.231(3) . ?
C18 C19 1.509(3) . ?
C19 C20 1.529(3) . ?
C19 H9 0.9900 . ?
C19 H10 0.9900 . ?
C20 C23 1.523(3) . ?
C20 C21 1.525(3) . ?
C20 C24 1.533(3) . ?
C21 C22 1.519(3) . ?
C21 H11 0.9900 . ?
C21 H12 0.9900 . ?
C22 O6 1.227(3) . ?
C23 H25 0.9800 . ?
C23 H26 0.9800 . ?
C23 H27 0.9800 . ?
C24 H28 0.9800 . ?
C24 H29 0.9800 . ?
C24 H30 0.9800 . ?
C25 N1 1.361(3) . ?
C25 N3 1.367(3) . ?
C26 N2 1.367(3) . ?
C26 N1 1.370(3) . ?
C27 N2 1.361(3) . ?
C27 N3 1.364(3) . ?
N1 H31 0.8800 . ?
N2 H32 0.8800 . ?
N3 H33 0.8800 . ?
C28 Cl2 1.755(3) . ?
C28 Cl1 1.757(3) . ?
C28 H34 0.9900 . ?
C28 H35 0.9900 . ?

loop_
_geom_torsion_atom_site_label_1
_geom_torsion_atom_site_label_2
_geom_torsion_atom_site_label_3
_geom_torsion_atom_site_label_4
_geom_torsion
_geom_torsion_site_symmetry_1
_geom_torsion_site_symmetry_2
_geom_torsion_site_symmetry_3
_geom_torsion_site_symmetry_4
_geom_torsion_publ_flag
C25 C1 C2 O1 1.2(3) . . . . ?
C6 C1 C2 O1 -176.25(18) . . . . ?
C25 C1 C2 C3 179.92(18) . . . . ?
C6 C1 C2 C3 2.5(3) . . . . ?
O1 C2 C3 C4 -156.12(18) . . . . ?
C1 C2 C3 C4 25.1(3) . . . . ?
C2 C3 C4 C5 -52.0(2) . . . . ?
C2 C3 C4 C8 -170.39(18) . . . . ?
C2 C3 C4 C7 68.7(2) . . . . ?
C8 C4 C5 C6 173.27(18) . . . . ?
C7 C4 C5 C6 -66.0(2) . . . . ?
C3 C4 C5 C6 55.0(2) . . . . ?
C25 C1 C6 O2 2.1(3) . . . . ?
C2 C1 C6 O2 179.49(18) . . . . ?
C25 C1 C6 C5 -176.90(18) . . . . ?
C2 C1 C6 C5 0.5(3) . . . . ?
C4 C5 C6 O2 149.88(19) . . . . ?
C4 C5 C6 C1 -31.1(3) . . . . ?
C26 C9 C10 O3 -4.9(3) . . . . ?
C14 C9 C10 O3 176.97(19) . . . . ?
C26 C9 C10 C11 174.15(18) . . . . ?
C14 C9 C10 C11 -4.0(3) . . . . ?
O3 C10 C11 C12 -146.9(2) . . . . ?
C9 C10 C11 C12 34.0(3) . . . . ?
C10 C11 C12 C15 63.9(2) . . . . ?
C10 C11 C12 C13 -57.4(2) . . . . ?
C10 C11 C12 C16 -175.63(17) . . . . ?
C15 C12 C13 C14 -66.0(2) . . . . ?
C11 C12 C13 C14 54.2(2) . . . . ?
C16 C12 C13 C14 173.18(17) . . . . ?
C26 C9 C14 O4 1.6(3) . . . . ?
C10 C9 C14 O4 179.69(18) . . . . ?
C26 C9 C14 C13 -177.51(17) . . . . ?
C10 C9 C14 C13 0.6(3) . . . . ?
C12 C13 C14 O4 153.44(18) . . . . ?
C12 C13 C14 C9 -27.4(3) . . . . ?
C27 C17 C18 O5 -3.5(3) . . . . ?
C22 C17 C18 O5 177.22(18) . . . . ?
C27 C17 C18 C19 175.17(18) . . . . ?
C22 C17 C18 C19 -4.1(3) . . . . ?
O5 C18 C19 C20 -149.12(19) . . . . ?
C17 C18 C19 C20 32.2(3) . . . . ?
C18 C19 C20 C23 64.5(2) . . . . ?
C18 C19 C20 C21 -55.9(2) . . . . ?
C18 C19 C20 C24 -174.96(18) . . . . ?
C23 C20 C21 C22 -65.3(2) . . . . ?
C19 C20 C21 C22 54.9(2) . . . . ?
C24 C20 C21 C22 173.95(17) . . . . ?
C27 C17 C22 O6 2.5(3) . . . . ?
C18 C17 C22 O6 -178.17(19) . . . . ?
C27 C17 C22 C21 -176.36(18) . . . . ?
C18 C17 C22 C21 3.0(3) . . . . ?
C20 C21 C22 O6 151.1(2) . . . . ?
C20 C21 C22 C17 -30.0(3) . . . . ?
C2 C1 C25 N1 -177.47(17) . . . . ?
C6 C1 C25 N1 -0.1(3) . . . . ?
C2 C1 C25 N3 1.7(3) . . . . ?
C6 C1 C25 N3 179.14(17) . . . . ?
C14 C9 C26 N2 1.1(3) . . . . ?
C10 C9 C26 N2 -177.05(17) . . . . ?
C14 C9 C26 N1 179.65(17) . . . . ?
C10 C9 C26 N1 1.5(3) . . . . ?
C18 C17 C27 N2 0.9(3) . . . . ?
C22 C17 C27 N2 -179.74(17) . . . . ?
C18 C17 C27 N3 -177.61(17) . . . . ?
C22 C17 C27 N3 1.7(3) . . . . ?
N3 C25 N1 C26 -1.4(3) . . . . ?
C1 C25 N1 C26 177.85(17) . . . . ?
N2 C26 N1 C25 2.1(3) . . . . ?
C9 C26 N1 C25 -176.61(17) . . . . ?
N3 C27 N2 C26 1.2(3) . . . . ?
C17 C27 N2 C26 -177.45(17) . . . . ?
N1 C26 N2 C27 -2.0(3) . . . . ?
C9 C26 N2 C27 176.72(18) . . . . ?
N2 C27 N3 C25 -0.4(3) . . . . ?
C17 C27 N3 C25 178.22(17) . . . . ?
N1 C25 N3 C27 0.5(3) . . . . ?
C1 C25 N3 C27 -178.73(17) . . . . ?
